data_4316231
loop_
_publ_author_name
'Yu-Rong Qin'
'Qin-Yu Zhu'
'Li-Bin Huo'
'Zheng Shi'
'Guo-Qing Bian'
'Jie Dai'

_publ_section_title
;
 Tetrathiafulvalene-Tetracarboxylate: An Intriguing Building Block with
 Versatility in Coordination Structures and Redox Properties
;
_journal_name_full 'Inorganic Chemistry'
_journal_page_first 7372
_journal_page_last 7381
_journal_paper_doi 10.1021/ic100546r
_journal_volume 49
_journal_year 2010
_chemical_formula_moiety 'C16 H12 Mn N2 O5 S2, 2 (H2 O) '
_chemical_formula_sum 'C16 H16 Mn N2 O7 S2'
_chemical_formula_weight 467.37
_chemical_name_systematic
; 
 ? 
;
_space_group_IT_number 2
_symmetry_cell_setting triclinic
_symmetry_space_group_name_Hall '-P 1'
_symmetry_space_group_name_H-M 'P -1'
_atom_sites_solution_hydrogens geom
_atom_sites_solution_primary direct
_atom_sites_solution_secondary difmap
_audit_creation_method SHELXL-97
_cell_angle_alpha 70.409(7)
_cell_angle_beta 73.137(8)
_cell_angle_gamma 80.350(9)
_cell_formula_units_Z 2
_cell_length_a 7.6041(5)
_cell_length_b 11.2211(8)
_cell_length_c 12.2046(5)
_cell_measurement_reflns_used 4037
_cell_measurement_temperature 223(2)
_cell_measurement_theta_max 27.5
_cell_measurement_theta_min 3.0
_cell_volume 936.04(11)
_computing_structure_refinement 'SHELXL-97 (Sheldrick, 1997)'
_computing_structure_solution 'SHELXS-97 (Sheldrick, 1990)'
_diffrn_ambient_temperature 223(2)
_diffrn_detector_area_resol_mean 14.63
_diffrn_measured_fraction_theta_full 0.980
_diffrn_measured_fraction_theta_max 0.980
_diffrn_measurement_device_type 'Rigaku Mercury'
_diffrn_measurement_method \w
_diffrn_radiation_monochromator graphite
_diffrn_radiation_source 'fine-focus sealed tube'
_diffrn_radiation_type MoK\a
_diffrn_radiation_wavelength 0.71075
_diffrn_reflns_av_R_equivalents 0.0289
_diffrn_reflns_av_sigmaI/netI 0.0458
_diffrn_reflns_limit_h_max 9
_diffrn_reflns_limit_h_min -7
_diffrn_reflns_limit_k_max 14
_diffrn_reflns_limit_k_min -14
_diffrn_reflns_limit_l_max 13
_diffrn_reflns_limit_l_min -15
_diffrn_reflns_number 8566
_diffrn_reflns_theta_full 27.49
_diffrn_reflns_theta_max 27.49
_diffrn_reflns_theta_min 3.04
_exptl_absorpt_coefficient_mu 0.971
_exptl_absorpt_correction_T_max 0.864
_exptl_absorpt_correction_T_min 0.823
_exptl_absorpt_correction_type multi-scan
_exptl_absorpt_process_details 'Jacobson, R. (1998) Private communication'
_exptl_crystal_colour Red
_exptl_crystal_density_diffrn 1.658
_exptl_crystal_density_method 'not measured'
_exptl_crystal_description Prism
_exptl_crystal_F_000 478
_exptl_crystal_size_max 0.20
_exptl_crystal_size_mid 0.17
_exptl_crystal_size_min 0.15
_refine_diff_density_max 1.857
_refine_diff_density_min -0.613
_refine_diff_density_rms 0.148
_refine_ls_extinction_method none
_refine_ls_goodness_of_fit_ref 1.065
_refine_ls_hydrogen_treatment mixed
_refine_ls_matrix_type full
_refine_ls_number_parameters 249
_refine_ls_number_reflns 4194
_refine_ls_number_restraints 1
_refine_ls_restrained_S_all 1.065
_refine_ls_R_factor_all 0.0835
_refine_ls_R_factor_gt 0.0647
_refine_ls_shift/su_max 0.027
_refine_ls_shift/su_mean 0.000
_refine_ls_structure_factor_coef Fsqd
_refine_ls_weighting_details 'calc w=1/[\s^2^(Fo^2^)+(0.0500P)^2^+3.5157P] where P=(Fo^2^+2Fc^2^)/3'
_refine_ls_weighting_scheme calc
_refine_ls_wR_factor_gt 0.1536
_refine_ls_wR_factor_ref 0.1627
_reflns_number_gt 3189
_reflns_number_total 4194
_reflns_threshold_expression >2sigma(I)
_cod_data_source_file ic100546r_si_002_3.cif
_cod_data_source_block 3
_cod_original_cell_volume 936.04(10)
_cod_database_code 4316231

loop_
_symmetry_equiv_pos_as_xyz
'x, y, z'
'-x, -y, -z'

loop_
_atom_site_label
_atom_site_type_symbol
_atom_site_fract_x
_atom_site_fract_y
_atom_site_fract_z
_atom_site_U_iso_or_equiv
_atom_site_adp_type
_atom_site_occupancy
_atom_site_symmetry_multiplicity
_atom_site_calc_flag
_atom_site_refinement_flags
_atom_site_disorder_assembly
_atom_site_disorder_group
Mn1 Mn -0.03081(9) 0.43145(6) 0.21067(6) 0.0308(2) Uani 1 1 d . . .
N1 N -0.1914(6) 0.4202(4) 0.3997(4) 0.0410(10) Uani 1 1 d . . .
N2 N 0.0089(6) 0.6084(4) 0.2442(4) 0.0436(10) Uani 1 1 d . . .
O1 O 0.1792(4) 0.4761(3) 0.0472(3) 0.0358(7) Uani 1 1 d . . .
O2 O 0.2461(4) 0.4463(3) -0.1328(3) 0.0365(7) Uani 1 1 d . . .
O3 O 0.1814(4) 0.3031(3) 0.2846(3) 0.0374(7) Uani 1 1 d . . .
O4 O 0.4804(5) 0.2688(5) 0.2703(4) 0.0725(14) Uani 1 1 d . . .
O5 O -0.1534(5) 0.2728(3) 0.2033(4) 0.0487(9) Uani 1 1 d D . .
C1 C 0.3303(6) 0.2799(4) 0.0221(4) 0.0291(9) Uani 1 1 d . . .
C2 C 0.3739(6) 0.2233(4) 0.1282(4) 0.0288(9) Uani 1 1 d . . .
C3 C 0.4689(6) 0.0537(4) 0.0147(4) 0.0325(9) Uani 1 1 d . . .
C4 C 0.2449(6) 0.4113(4) -0.0240(4) 0.0292(9) Uani 1 1 d . . .
C5 C 0.3429(6) 0.2735(4) 0.2337(4) 0.0330(9) Uani 1 1 d . . .
C6 C -0.2834(8) 0.3198(6) 0.4757(5) 0.0525(14) Uani 1 1 d . . .
H6 H -0.2801 0.2503 0.4483 0.063 Uiso 1 1 calc R . .
C7 C -0.3827(9) 0.3130(7) 0.5920(5) 0.0687(19) Uani 1 1 d . . .
H7 H -0.4460 0.2413 0.6422 0.082 Uiso 1 1 calc R . .
C8 C -0.3858(9) 0.4145(8) 0.6316(5) 0.070(2) Uani 1 1 d . . .
H8 H -0.4532 0.4136 0.7097 0.084 Uiso 1 1 calc R . .
C9 C -0.2903(8) 0.5171(7) 0.5569(6) 0.0604(18) Uani 1 1 d . . .
H9 H -0.2889 0.5860 0.5839 0.072 Uiso 1 1 calc R . .
C10 C -0.1939(7) 0.5181(5) 0.4384(5) 0.0447(12) Uani 1 1 d . . .
C11 C 0.1012(8) 0.7030(6) 0.1594(7) 0.0592(16) Uani 1 1 d . . .
H11 H 0.1678 0.6906 0.0856 0.071 Uiso 1 1 calc R . .
C12 C 0.1018(10) 0.8182(7) 0.1767(9) 0.091(3) Uani 1 1 d . . .
H12 H 0.1647 0.8848 0.1155 0.109 Uiso 1 1 calc R . .
C13 C 0.0046(12) 0.8322(8) 0.2897(11) 0.117(4) Uani 1 1 d . . .
H13 H 0.0064 0.9083 0.3056 0.140 Uiso 1 1 calc R . .
C14 C -0.0930(10) 0.7358(7) 0.3770(8) 0.085(3) Uani 1 1 d . . .
H14 H -0.1593 0.7453 0.4520 0.102 Uiso 1 1 calc R . .
C15 C -0.0907(7) 0.6244(6) 0.3512(6) 0.0503(14) Uani 1 1 d . . .
C16 C -0.0912(13) 0.1552(8) 0.1988(11) 0.119(4) Uani 1 1 d . . .
H16A H 0.0231 0.1313 0.2238 0.178 Uiso 1 1 calc R . .
H16B H -0.0694 0.1527 0.1172 0.178 Uiso 1 1 calc R . .
H16C H -0.1821 0.0964 0.2521 0.178 Uiso 1 1 calc R . .
S1 S 0.47695(19) 0.06815(11) 0.15256(11) 0.0408(3) Uani 1 1 d . . .
S2 S 0.37845(18) 0.19101(11) -0.07939(10) 0.0378(3) Uani 1 1 d . . .
O6 O -0.474(2) -0.0587(11) 0.4949(13) 0.226(5) Uiso 1 1 d . . .
O7 O -0.103(3) -0.027(2) 0.516(2) 0.384(12) Uiso 1 1 d . . .
H5 H -0.268(3) 0.287(5) 0.205(5) 0.049(16) Uiso 1 1 d D . .

loop_
_atom_site_aniso_label
_atom_site_aniso_U_11
_atom_site_aniso_U_22
_atom_site_aniso_U_33
_atom_site_aniso_U_23
_atom_site_aniso_U_13
_atom_site_aniso_U_12
Mn1 0.0327(4) 0.0338(4) 0.0251(3) -0.0141(3) -0.0060(3) 0.0079(3)
N1 0.036(2) 0.056(3) 0.032(2) -0.0204(19) -0.0100(17) 0.0127(19)
N2 0.041(2) 0.045(2) 0.055(3) -0.027(2) -0.015(2) 0.0037(19)
O1 0.0394(18) 0.0320(16) 0.0299(16) -0.0123(13) -0.0009(13) 0.0051(13)
O2 0.0371(18) 0.0414(17) 0.0265(15) -0.0125(13) -0.0082(13) 0.0134(14)
O3 0.0317(17) 0.0503(19) 0.0297(16) -0.0181(14) -0.0082(13) 0.0109(14)
O4 0.036(2) 0.138(4) 0.075(3) -0.075(3) -0.020(2) 0.010(2)
O5 0.037(2) 0.044(2) 0.071(3) -0.0263(19) -0.0175(19) 0.0042(16)
C1 0.029(2) 0.031(2) 0.028(2) -0.0156(17) -0.0046(17) 0.0039(17)
C2 0.027(2) 0.031(2) 0.030(2) -0.0161(17) -0.0071(17) 0.0053(17)
C3 0.037(2) 0.033(2) 0.027(2) -0.0117(17) -0.0078(18) 0.0046(18)
C4 0.027(2) 0.031(2) 0.025(2) -0.0090(17) -0.0025(16) 0.0031(17)
C5 0.035(2) 0.036(2) 0.032(2) -0.0170(19) -0.0108(19) 0.0042(19)
C6 0.051(3) 0.062(3) 0.033(3) -0.009(2) -0.005(2) 0.007(3)
C7 0.058(4) 0.094(5) 0.033(3) -0.008(3) -0.001(3) 0.009(3)
C8 0.048(4) 0.119(6) 0.034(3) -0.027(4) -0.005(3) 0.018(4)
C9 0.045(3) 0.099(5) 0.055(4) -0.055(4) -0.021(3) 0.028(3)
C10 0.031(2) 0.068(3) 0.045(3) -0.035(3) -0.012(2) 0.013(2)
C11 0.047(3) 0.049(3) 0.087(5) -0.030(3) -0.016(3) -0.001(3)
C12 0.060(4) 0.056(4) 0.154(8) -0.042(5) -0.006(5) -0.017(3)
C13 0.084(6) 0.075(5) 0.202(11) -0.092(7) 0.013(7) -0.015(5)
C14 0.062(4) 0.085(5) 0.129(7) -0.080(5) 0.004(4) -0.008(4)
C15 0.036(3) 0.062(3) 0.074(4) -0.050(3) -0.022(3) 0.014(2)
C16 0.075(6) 0.086(6) 0.213(13) -0.061(7) -0.048(7) 0.001(5)
S1 0.0579(8) 0.0351(6) 0.0336(6) -0.0178(5) -0.0207(6) 0.0169(5)
S2 0.0523(7) 0.0347(6) 0.0287(5) -0.0163(5) -0.0145(5) 0.0121(5)

loop_
_atom_type_symbol
_atom_type_description
_atom_type_scat_dispersion_real
_atom_type_scat_dispersion_imag
_atom_type_scat_source
C C 0.0033 0.0016 'International Tables Vol C Tables 4.2.6.8 and 6.1.1.4'
H H 0.0000 0.0000 'International Tables Vol C Tables 4.2.6.8 and 6.1.1.4'
N N 0.0061 0.0033 'International Tables Vol C Tables 4.2.6.8 and 6.1.1.4'
O O 0.0106 0.0060 'International Tables Vol C Tables 4.2.6.8 and 6.1.1.4'
Mn Mn 0.3368 0.7283 'International Tables Vol C Tables 4.2.6.8 and 6.1.1.4'
S S 0.1246 0.1234 'International Tables Vol C Tables 4.2.6.8 and 6.1.1.4'

loop_
_geom_angle_atom_site_label_1
_geom_angle_atom_site_label_2
_geom_angle_atom_site_label_3
_geom_angle
_geom_angle_site_symmetry_1
_geom_angle_site_symmetry_3
_geom_angle_publ_flag
O1 Mn1 O3 84.96(12) . . ?
O1 Mn1 O2 94.59(12) . 2_565 ?
O3 Mn1 O2 177.24(12) . 2_565 ?
O1 Mn1 O5 103.46(14) . . ?
O3 Mn1 O5 90.72(13) . . ?
O2 Mn1 O5 86.74(13) 2_565 . ?
O1 Mn1 N2 90.33(15) . . ?
O3 Mn1 N2 100.27(14) . . ?
O2 Mn1 N2 82.44(14) 2_565 . ?
O5 Mn1 N2 163.12(15) . . ?
O1 Mn1 N1 160.33(15) . . ?
O3 Mn1 N1 88.11(13) . . ?
O2 Mn1 N1 93.17(13) 2_565 . ?
O5 Mn1 N1 95.00(16) . . ?
N2 Mn1 N1 72.81(17) . . ?
C10 N1 C6 118.4(5) . . ?
C10 N1 Mn1 118.0(4) . . ?
C6 N1 Mn1 123.6(3) . . ?
C11 N2 C15 120.1(5) . . ?
C11 N2 Mn1 123.1(4) . . ?
C15 N2 Mn1 116.0(4) . . ?
C4 O1 Mn1 128.4(3) . . ?
C4 O2 Mn1 125.3(3) . 2_565 ?
C5 O3 Mn1 130.1(3) . . ?
C16 O5 Mn1 134.7(4) . . ?
C16 O5 H5 111(4) . . ?
Mn1 O5 H5 114(4) . . ?
C2 C1 C4 128.8(4) . . ?
C2 C1 S2 117.4(3) . . ?
C4 C1 S2 113.7(3) . . ?
C1 C2 C5 129.3(4) . . ?
C1 C2 S1 117.1(3) . . ?
C5 C2 S1 113.6(3) . . ?
C3 C3 S2 123.9(5) 2_655 . ?
C3 C3 S1 121.7(5) 2_655 . ?
S2 C3 S1 114.3(2) . . ?
O2 C4 O1 125.7(4) . . ?
O2 C4 C1 115.2(3) . . ?
O1 C4 C1 119.0(4) . . ?
O4 C5 O3 125.0(4) . . ?
O4 C5 C2 116.0(4) . . ?
O3 C5 C2 118.6(4) . . ?
N1 C6 C7 123.6(6) . . ?
N1 C6 H6 118.2 . . ?
C7 C6 H6 118.2 . . ?
C8 C7 C6 117.9(7) . . ?
C8 C7 H7 121.1 . . ?
C6 C7 H7 121.1 . . ?
C9 C8 C7 119.7(5) . . ?
C9 C8 H8 120.1 . . ?
C7 C8 H8 120.1 . . ?
C8 C9 C10 119.3(6) . . ?
C8 C9 H9 120.4 . . ?
C10 C9 H9 120.4 . . ?
N1 C10 C9 121.1(6) . . ?
N1 C10 C15 115.6(4) . . ?
C9 C10 C15 123.3(5) . . ?
N2 C11 C12 122.1(7) . . ?
N2 C11 H11 118.9 . . ?
C12 C11 H11 118.9 . . ?
C11 C12 C13 117.4(8) . . ?
C11 C12 H12 121.3 . . ?
C13 C12 H12 121.3 . . ?
C14 C13 C12 120.8(7) . . ?
C14 C13 H13 119.6 . . ?
C12 C13 H13 119.6 . . ?
C13 C14 C15 118.1(7) . . ?
C13 C14 H14 121.0 . . ?
C15 C14 H14 121.0 . . ?
N2 C15 C14 121.4(6) . . ?
N2 C15 C10 117.1(4) . . ?
C14 C15 C10 121.5(6) . . ?
O5 C16 H16A 109.5 . . ?
O5 C16 H16B 109.5 . . ?
H16A C16 H16B 109.5 . . ?
O5 C16 H16C 109.5 . . ?
H16A C16 H16C 109.5 . . ?
H16B C16 H16C 109.5 . . ?
C2 S1 C3 95.7(2) . . ?
C3 S2 C1 95.3(2) . . ?

loop_
_geom_bond_atom_site_label_1
_geom_bond_atom_site_label_2
_geom_bond_distance
_geom_bond_site_symmetry_2
_geom_bond_publ_flag
Mn1 O1 2.128(3) . ?
Mn1 O3 2.165(3) . ?
Mn1 O2 2.177(3) 2_565 ?
Mn1 O5 2.182(4) . ?
Mn1 N2 2.240(4) . ?
Mn1 N1 2.247(4) . ?
N1 C10 1.329(6) . ?
N1 C6 1.344(7) . ?
N2 C11 1.334(8) . ?
N2 C15 1.360(7) . ?
O1 C4 1.258(5) . ?
O2 C4 1.249(5) . ?
O2 Mn1 2.177(3) 2_565 ?
O3 C5 1.250(5) . ?
O4 C5 1.237(6) . ?
O5 C16 1.339(9) . ?
O5 H5 0.85(2) . ?
C1 C2 1.348(6) . ?
C1 C4 1.499(6) . ?
C1 S2 1.762(4) . ?
C2 C5 1.516(6) . ?
C2 S1 1.751(4) . ?
C3 C3 1.343(8) 2_655 ?
C3 S2 1.756(4) . ?
C3 S1 1.763(4) . ?
C6 C7 1.385(8) . ?
C6 H6 0.9400 . ?
C7 C8 1.373(10) . ?
C7 H7 0.9400 . ?
C8 C9 1.369(10) . ?
C8 H8 0.9400 . ?
C9 C10 1.416(7) . ?
C9 H9 0.9400 . ?
C10 C15 1.465(9) . ?
C11 C12 1.379(9) . ?
C11 H11 0.9400 . ?
C12 C13 1.410(13) . ?
C12 H12 0.9400 . ?
C13 C14 1.376(12) . ?
C13 H13 0.9400 . ?
C14 C15 1.384(8) . ?
C14 H14 0.9400 . ?
C16 H16A 0.9700 . ?
C16 H16B 0.9700 . ?
C16 H16C 0.9700 . ?
O6 O6 1.35(2) 2_456 ?
O7 O7 1.67(4) 2_556 ?

loop_
_geom_torsion_atom_site_label_1
_geom_torsion_atom_site_label_2
_geom_torsion_atom_site_label_3
_geom_torsion_atom_site_label_4
_geom_torsion
_geom_torsion_site_symmetry_1
_geom_torsion_site_symmetry_2
_geom_torsion_site_symmetry_3
_geom_torsion_site_symmetry_4
_geom_torsion_publ_flag
O1 Mn1 N1 C10 34.6(6) . . . . ?
O3 Mn1 N1 C10 103.9(3) . . . . ?
O2 Mn1 N1 C10 -78.6(3) 2_565 . . . ?
O5 Mn1 N1 C10 -165.6(3) . . . . ?
N2 Mn1 N1 C10 2.5(3) . . . . ?
O1 Mn1 N1 C6 -144.9(4) . . . . ?
O3 Mn1 N1 C6 -75.6(4) . . . . ?
O2 Mn1 N1 C6 102.0(4) 2_565 . . . ?
O5 Mn1 N1 C6 15.0(4) . . . . ?
N2 Mn1 N1 C6 -176.9(4) . . . . ?
O1 Mn1 N2 C11 15.0(4) . . . . ?
O3 Mn1 N2 C11 99.9(4) . . . . ?
O2 Mn1 N2 C11 -79.6(4) 2_565 . . . ?
O5 Mn1 N2 C11 -130.2(6) . . . . ?
N1 Mn1 N2 C11 -175.3(5) . . . . ?
O1 Mn1 N2 C15 -175.1(4) . . . . ?
O3 Mn1 N2 C15 -90.1(4) . . . . ?
O2 Mn1 N2 C15 90.4(4) 2_565 . . . ?
O5 Mn1 N2 C15 39.8(7) . . . . ?
N1 Mn1 N2 C15 -5.3(3) . . . . ?
O3 Mn1 O1 C4 75.6(4) . . . . ?
O2 Mn1 O1 C4 -101.6(4) 2_565 . . . ?
O5 Mn1 O1 C4 -13.9(4) . . . . ?
N2 Mn1 O1 C4 175.9(4) . . . . ?
N1 Mn1 O1 C4 145.4(4) . . . . ?
O1 Mn1 O3 C5 -5.9(4) . . . . ?
O2 Mn1 O3 C5 75(3) 2_565 . . . ?
O5 Mn1 O3 C5 97.5(4) . . . . ?
N2 Mn1 O3 C5 -95.3(4) . . . . ?
N1 Mn1 O3 C5 -167.5(4) . . . . ?
O1 Mn1 O5 C16 61.8(9) . . . . ?
O3 Mn1 O5 C16 -23.2(9) . . . . ?
O2 Mn1 O5 C16 155.7(9) 2_565 . . . ?
N2 Mn1 O5 C16 -154.2(9) . . . . ?
N1 Mn1 O5 C16 -111.4(9) . . . . ?
C4 C1 C2 C5 2.6(8) . . . . ?
S2 C1 C2 C5 -177.5(4) . . . . ?
C4 C1 C2 S1 -178.9(4) . . . . ?
S2 C1 C2 S1 1.0(5) . . . . ?
Mn1 O2 C4 O1 -34.6(6) 2_565 . . . ?
Mn1 O2 C4 C1 145.3(3) 2_565 . . . ?
Mn1 O1 C4 O2 121.9(4) . . . . ?
Mn1 O1 C4 C1 -57.9(5) . . . . ?
C2 C1 C4 O2 169.2(5) . . . . ?
S2 C1 C4 O2 -10.7(5) . . . . ?
C2 C1 C4 O1 -11.0(7) . . . . ?
S2 C1 C4 O1 169.2(3) . . . . ?
Mn1 O3 C5 O4 133.7(5) . . . . ?
Mn1 O3 C5 C2 -54.5(6) . . . . ?
C1 C2 C5 O4 -127.0(6) . . . . ?
S1 C2 C5 O4 54.4(6) . . . . ?
C1 C2 C5 O3 60.5(7) . . . . ?
S1 C2 C5 O3 -118.1(4) . . . . ?
C10 N1 C6 C7 0.8(8) . . . . ?
Mn1 N1 C6 C7 -179.8(4) . . . . ?
N1 C6 C7 C8 -0.5(9) . . . . ?
C6 C7 C8 C9 -0.8(9) . . . . ?
C7 C8 C9 C10 1.7(9) . . . . ?
C6 N1 C10 C9 0.2(7) . . . . ?
Mn1 N1 C10 C9 -179.3(4) . . . . ?
C6 N1 C10 C15 179.9(4) . . . . ?
Mn1 N1 C10 C15 0.5(5) . . . . ?
C8 C9 C10 N1 -1.4(8) . . . . ?
C8 C9 C10 C15 178.8(5) . . . . ?
C15 N2 C11 C12 0.9(9) . . . . ?
Mn1 N2 C11 C12 170.5(5) . . . . ?
N2 C11 C12 C13 1.7(12) . . . . ?
C11 C12 C13 C14 -2.6(14) . . . . ?
C12 C13 C14 C15 0.9(14) . . . . ?
C11 N2 C15 C14 -2.8(8) . . . . ?
Mn1 N2 C15 C14 -173.1(5) . . . . ?
C11 N2 C15 C10 177.9(5) . . . . ?
Mn1 N2 C15 C10 7.6(6) . . . . ?
C13 C14 C15 N2 1.9(11) . . . . ?
C13 C14 C15 C10 -178.8(7) . . . . ?
N1 C10 C15 N2 -5.4(7) . . . . ?
C9 C10 C15 N2 174.3(5) . . . . ?
N1 C10 C15 C14 175.3(6) . . . . ?
C9 C10 C15 C14 -5.0(8) . . . . ?
C1 C2 S1 C3 -2.0(4) . . . . ?
C5 C2 S1 C3 176.7(3) . . . . ?
C3 C3 S1 C2 -178.9(6) 2_655 . . . ?
S2 C3 S1 C2 2.4(3) . . . . ?
C3 C3 S2 C1 179.3(6) 2_655 . . . ?
S1 C3 S2 C1 -2.0(3) . . . . ?
C2 C1 S2 C3 0.6(4) . . . . ?
C4 C1 S2 C3 -179.5(3) . . . . ?
